data_7154578
loop_
_publ_author_name
'Iakovenko, Roman O.'
'Kazakova, Anna N.'
'Muzalevskiy, Vasiliy M.'
'Ivanov, Alexander Yu'
'Boyarskaya, Irina A.'
'Chicca, Andrea'
'Petrucci, Vanessa'
'Gertsch, J\"urg'
'Krasavin, Mikhail'
'Starova, Galina L.'
'Zolotarev, Andrey A.'
'Avdontceva, Margarita S.'
'Nenajdenko, Valentine G.'
'Vasilyev, Aleksander V.'

_publ_section_title
;
 Reactions of CF3-enones with arenes under superelectrophilic activation:
 a pathway to trans-1,3-diaryl-1-CF3-indanes, new cannabinoid receptor
 ligands.
;
_journal_issue 33
_journal_name_full 'Organic &amp; biomolecular chemistry'
_journal_page_first 8827
_journal_page_last 8842
_journal_paper_doi 10.1039/c5ob01072a
_journal_volume 13
_journal_year 2015
_chemical_formula_moiety 'C26 H24 Cl F3'
_chemical_formula_sum 'C26 H24 Cl F3'
_chemical_formula_weight 428.90
_space_group_crystal_system triclinic
_space_group_IT_number 2
_space_group_name_Hall '-P 1'
_space_group_name_H-M_alt 'P -1'
_symmetry_space_group_name_Hall '-P 1'
_symmetry_space_group_name_H-M 'P -1'
_atom_sites_solution_hydrogens geom
_atom_sites_solution_primary direct
_audit_creation_date 2015-01-19
_audit_creation_method
;
Olex2 1.2
(compiled 2015.01.12 svn.r3133 for OlexSys, GUI svn.r4987)
;
_audit_update_record
;
2015-02-04 deposited with the CCDC.
2015-07-07 downloaded from the CCDC.
;
_cell_angle_alpha 73.153(4)
_cell_angle_beta 87.926(4)
_cell_angle_gamma 76.728(4)
_cell_formula_units_Z 2
_cell_length_a 9.3350(4)
_cell_length_b 10.6357(5)
_cell_length_c 11.4303(5)
_cell_measurement_reflns_used 4834
_cell_measurement_temperature 100(2)
_cell_measurement_theta_max 75.8340
_cell_measurement_theta_min 4.0370
_cell_volume 1056.57(9)
_computing_cell_refinement
;
CrysAlisPro, Agilent Technologies,
Version 1.171.36.32 (release 02-08-2013 CrysAlis171 .NET)
(compiled Aug  2 2013,16:46:58)
;
_computing_data_collection
;
CrysAlisPro, Agilent Technologies,
Version 1.171.36.32 (release 02-08-2013 CrysAlis171 .NET)
(compiled Aug  2 2013,16:46:58)
;
_computing_data_reduction
;
CrysAlisPro, Agilent Technologies,
Version 1.171.36.32 (release 02-08-2013 CrysAlis171 .NET)
(compiled Aug  2 2013,16:46:58)
;
_computing_molecular_graphics 'Olex2 (Dolomanov et al., 2009)'
_computing_publication_material 'Olex2 (Dolomanov et al., 2009)'
_computing_structure_refinement 'ShelXL (Sheldrick, 2008)'
_computing_structure_solution 'ShelXS (Sheldrick, 2008)'
_diffrn_ambient_temperature 100(2)
_diffrn_detector_area_resol_mean 10.3829
_diffrn_measured_fraction_theta_full 0.979
_diffrn_measured_fraction_theta_max 0.979
_diffrn_measurement_details
;
  1 omega  -87.00   33.00   1.0000    1.0000
omega____ theta____ kappa____ phi______ frames
    -      -40.3787   19.0000 -120.0000 120

  2 omega  -18.00   27.00   1.0000    1.0000
omega____ theta____ kappa____ phi______ frames
    -      -40.3787   38.0000  120.0000 45

  3 omega  -17.00   23.00   1.0000    1.0000
omega____ theta____ kappa____ phi______ frames
    -      -40.3787   38.0000  -90.0000 40

  4 omega   75.00  113.00   1.0000    1.0000
omega____ theta____ kappa____ phi______ frames
    -       40.3787 -178.0000  -60.0000 38

  5 omega   57.00  118.00   1.0000    1.0000
omega____ theta____ kappa____ phi______ frames
    -       40.3787  178.0000   60.0000 61

  6 omega    1.00   82.00   1.0000    1.0000
omega____ theta____ kappa____ phi______ frames
    -       40.3787  -99.0000   60.0000 81

  7 omega   62.00   87.00   1.0000    1.0000
omega____ theta____ kappa____ phi______ frames
    -      113.0000  -45.0000 -180.0000 25

  8 omega  145.00  177.00   1.0000    1.0000
omega____ theta____ kappa____ phi______ frames
    -      113.0000   30.0000 -180.0000 32

  9 omega  129.00  177.00   1.0000    1.0000
omega____ theta____ kappa____ phi______ frames
    -      113.0000   45.0000   60.0000 48

 10 omega  115.00  156.00   1.0000    1.0000
omega____ theta____ kappa____ phi______ frames
    -      113.0000  112.0000   60.0000 41

 11 omega  101.00  146.00   1.0000    1.0000
omega____ theta____ kappa____ phi______ frames
    -      113.0000  112.0000  -90.0000 45

 12 omega   48.00   91.00   1.0000    1.0000
omega____ theta____ kappa____ phi______ frames
    -      113.0000  -30.0000  150.0000 43

 13 omega   48.00  101.00   1.0000    1.0000
omega____ theta____ kappa____ phi______ frames
    -      113.0000 -112.0000  -60.0000 53

 14 omega  121.00  147.00   1.0000    1.0000
omega____ theta____ kappa____ phi______ frames
    -      113.0000   45.0000  120.0000 26

 15 omega   81.00  114.00   1.0000    1.0000
omega____ theta____ kappa____ phi______ frames
    -      113.0000 -112.0000    0.0000 33

 16 omega   62.00   98.00   1.0000    1.0000
omega____ theta____ kappa____ phi______ frames
    -      113.0000  -45.0000   30.0000 36

 17 omega   29.00   77.00   1.0000    1.0000
omega____ theta____ kappa____ phi______ frames
    -      113.0000  -95.0000  -30.0000 48

 18 omega   68.00   94.00   1.0000    1.0000
omega____ theta____ kappa____ phi______ frames
    -      113.0000  -61.0000   30.0000 26

 19 omega   92.00  136.00   1.0000    1.0000
omega____ theta____ kappa____ phi______ frames
    -      113.0000  178.0000 -120.0000 44

 20 omega   56.00  115.00   1.0000    1.0000
omega____ theta____ kappa____ phi______ frames
    -      113.0000 -112.0000 -120.0000 59

 21 omega  101.00  152.00   1.0000    1.0000
omega____ theta____ kappa____ phi______ frames
    -      113.0000  112.0000 -180.0000 51

 22 omega   90.00  177.00   1.0000    1.0000
omega____ theta____ kappa____ phi______ frames
    -      113.0000   30.0000  150.0000 87

 23 omega   42.00  113.00   1.0000    1.0000
omega____ theta____ kappa____ phi______ frames
    -      113.0000 -112.0000   30.0000 71

 24 omega   55.00   96.00   1.0000    1.0000
omega____ theta____ kappa____ phi______ frames
    -      113.0000  -45.0000  120.0000 41

 25 omega   38.00   63.00   1.0000    1.0000
omega____ theta____ kappa____ phi______ frames
    -      113.0000  -77.0000   30.0000 25

 26 omega   74.00  122.00   1.0000    1.0000
omega____ theta____ kappa____ phi______ frames
    -      113.0000  -77.0000   30.0000 48

 27 omega  116.00  172.00   1.0000    1.0000
omega____ theta____ kappa____ phi______ frames
    -      113.0000   61.0000   30.0000 56
;
_diffrn_measurement_device_type 'SuperNova, Dual, Cu at zero, Atlas'
_diffrn_measurement_method '\w scans'
_diffrn_orient_matrix_UB_11 -0.1225865000
_diffrn_orient_matrix_UB_12 -0.0788645000
_diffrn_orient_matrix_UB_13 0.0268109000
_diffrn_orient_matrix_UB_21 0.1021645000
_diffrn_orient_matrix_UB_22 -0.1151620000
_diffrn_orient_matrix_UB_23 0.0959492000
_diffrn_orient_matrix_UB_31 -0.0575828000
_diffrn_orient_matrix_UB_32 0.0684922000
_diffrn_orient_matrix_UB_33 0.0996332000
_diffrn_radiation_monochromator mirror
_diffrn_radiation_type CuK\a
_diffrn_radiation_wavelength 1.54184
_diffrn_reflns_av_R_equivalents 0.0212
_diffrn_reflns_av_unetI/netI 0.0231
_diffrn_reflns_laue_measured_fraction_full 0.979
_diffrn_reflns_laue_measured_fraction_max 0.976
_diffrn_reflns_limit_h_max 11
_diffrn_reflns_limit_h_min -11
_diffrn_reflns_limit_k_max 12
_diffrn_reflns_limit_k_min -11
_diffrn_reflns_limit_l_max 13
_diffrn_reflns_limit_l_min -12
_diffrn_reflns_number 7883
_diffrn_reflns_point_group_measured_fraction_full 0.979
_diffrn_reflns_point_group_measured_fraction_max 0.976
_diffrn_reflns_theta_full 67.684
_diffrn_reflns_theta_max 69.994
_diffrn_reflns_theta_min 4.043
_diffrn_source 'SuperNova (Cu) X-ray Source'
_exptl_absorpt_coefficient_mu 1.909
_exptl_absorpt_correction_T_max 1.00000
_exptl_absorpt_correction_T_min 0.80446
_exptl_absorpt_correction_type multi-scan
_exptl_absorpt_process_details
;
CrysAlisPro, Agilent Technologies,
Version 1.171.36.32 (release 02-08-2013 CrysAlis171 .NET)
(compiled Aug  2 2013,16:46:58)
Empirical absorption correction using spherical harmonics,
 implemented in SCALE3 ABSPACK scaling algorithm.
;
_exptl_crystal_density_diffrn 1.348
_exptl_crystal_F_000 448
_exptl_crystal_size_max 0.26
_exptl_crystal_size_mid 0.19
_exptl_crystal_size_min 0.15
_refine_diff_density_max 0.411
_refine_diff_density_min -0.469
_refine_diff_density_rms 0.051
_refine_ls_extinction_method none
_refine_ls_goodness_of_fit_ref 1.046
_refine_ls_hydrogen_treatment constr
_refine_ls_matrix_type full
_refine_ls_number_parameters 275
_refine_ls_number_reflns 3906
_refine_ls_number_restraints 0
_refine_ls_restrained_S_all 1.046
_refine_ls_R_factor_all 0.0428
_refine_ls_R_factor_gt 0.0396
_refine_ls_shift/su_max 0.006
_refine_ls_shift/su_mean 0.000
_refine_ls_structure_factor_coef Fsqd
_refine_ls_weighting_details 'w=1/[\s^2^(Fo^2^)+(0.0590P)^2^+0.5885P] where P=(Fo^2^+2Fc^2^)/3'
_refine_ls_weighting_scheme calc
_refine_ls_wR_factor_gt 0.1067
_refine_ls_wR_factor_ref 0.1099
_reflns_Friedel_coverage 0.000
_reflns_number_gt 3587
_reflns_number_total 3906
_reflns_threshold_expression 'I > 2\s(I)'
_cod_data_source_file c5ob01072a2.cif
_cod_data_source_block avv_24
_cod_depositor_comments 'Adding full bibliography for 7154577--7154582.cif.'
_cod_original_cell_volume 1056.58(9)
_cod_database_code 7154578
_shelxl_version_number 2014/6
_chemical_oxdiff_formula 'C26 H24 F3 Cl'
_shelx_space_group_comment
;
The symmetry employed for this shelxl refinement is uniquely defined
by the following loop, which should always be used as a source of
symmetry information in preference to the above space-group names.
They are only intended as comments.
;
_reflns_odcompleteness_completeness 91.23
_reflns_odcompleteness_iscentric 1
_reflns_odcompleteness_theta 80.95
_olex2_refinement_description
;
1. Fixed Uiso
 At 1.2 times of:
  All C(H) groups, All C(H,H) groups
 At 1.5 times of:
  All C(H,H,H) groups
2.a Ternary CH refined with riding coordinates:
 C3(H3)
2.b Secondary CH2 refined with riding coordinates:
 C2(H2A,H2B)
2.c Aromatic/amide H refined with riding coordinates:
 C19(H19), C17(H17), C15(H15), C23(H23), C27(H27), C6(H6), C8(H8), C24(H24),
 C26(H26)
2.d Idealised Me refined as rotating group:
 C30(H30A,H30B,H30C), C21(H21A,H21B,H21C), C29(H29A,H29B,H29C), C20(H20A,H20B,
 H20C)
;
_olex2_submission_special_instructions 'No special instructions were received'

loop_
_space_group_symop_operation_xyz
'x, y, z'
'-x, -y, -z'

loop_
_atom_site_label
_atom_site_type_symbol
_atom_site_fract_x
_atom_site_fract_y
_atom_site_fract_z
_atom_site_U_iso_or_equiv
_atom_site_adp_type
_atom_site_occupancy
_atom_site_site_symmetry_order
_atom_site_calc_flag
_atom_site_refinement_flags_posn
Cl28 Cl 0.31970(5) 0.98574(5) 0.65329(4) 0.03476(15) Uani 1 1 d .
F12 F 0.01536(11) 0.70258(9) -0.05603(8) 0.0229(2) Uani 1 1 d .
F11 F 0.16902(11) 0.79320(10) 0.00812(9) 0.0270(2) Uani 1 1 d .
F13 F -0.05730(11) 0.90047(9) -0.03221(9) 0.0255(2) Uani 1 1 d .
C18 C -0.34591(18) 0.56064(17) 0.15811(15) 0.0215(3) Uani 1 1 d .
C19 C -0.20054(18) 0.57464(16) 0.15870(14) 0.0190(3) Uani 1 1 d .
H19 H -0.1236 0.4998 0.1644 0.023 Uiso 1 1 calc R
C9 C 0.10167(17) 0.58326(16) 0.21104(15) 0.0187(3) Uani 1 1 d .
C16 C -0.43210(18) 0.79779(17) 0.14414(14) 0.0219(3) Uani 1 1 d .
C30 C 0.3161(2) 0.24146(17) 0.19077(17) 0.0273(4) Uani 1 1 d .
H30A H 0.4169 0.2043 0.2187 0.041 Uiso 1 1 calc GR
H30B H 0.3110 0.2700 0.1030 0.041 Uiso 1 1 calc GR
H30C H 0.2601 0.1740 0.2206 0.041 Uiso 1 1 calc GR
C17 C -0.46000(18) 0.67287(18) 0.15143(15) 0.0223(3) Uani 1 1 d .
H17 H -0.5569 0.6642 0.1518 0.027 Uiso 1 1 calc R
C15 C -0.28603(18) 0.80972(16) 0.14204(14) 0.0199(3) Uani 1 1 d .
H15 H -0.2663 0.8935 0.1346 0.024 Uiso 1 1 calc R
C23 C 0.05023(18) 0.79986(17) 0.53841(16) 0.0234(3) Uani 1 1 d .
H23 H -0.0411 0.7801 0.5586 0.028 Uiso 1 1 calc R
C1 C -0.00883(17) 0.71535(15) 0.14977(14) 0.0183(3) Uani 1 1 d .
C3 C 0.05045(18) 0.70460(17) 0.36003(15) 0.0213(3) Uani 1 1 d .
H3 H -0.0421 0.6869 0.3968 0.026 Uiso 1 1 calc R
C2 C 0.01427(18) 0.80408(16) 0.23067(15) 0.0213(3) Uani 1 1 d .
H2A H 0.0949 0.8474 0.2019 0.026 Uiso 1 1 calc R
H2B H -0.0743 0.8730 0.2303 0.026 Uiso 1 1 calc R
C22 C 0.12373(18) 0.76326(17) 0.44116(15) 0.0214(3) Uani 1 1 d .
C27 C 0.2629(2) 0.78952(19) 0.41557(16) 0.0269(4) Uani 1 1 d .
H27 H 0.3156 0.7614 0.3535 0.032 Uiso 1 1 calc R
C14 C -0.16891(17) 0.69843(16) 0.15087(14) 0.0180(3) Uani 1 1 d .
C21 C -0.5558(2) 0.91936(18) 0.14027(17) 0.0290(4) Uani 1 1 d .
H21A H -0.6394 0.9156 0.0960 0.044 Uiso 1 1 calc GR
H21B H -0.5237 1.0003 0.1002 0.044 Uiso 1 1 calc GR
H21C H -0.5827 0.9192 0.2222 0.044 Uiso 1 1 calc GR
C10 C 0.02978(18) 0.77750(16) 0.01812(15) 0.0207(3) Uani 1 1 d .
C29 C 0.2722(2) 0.45277(19) 0.53569(16) 0.0298(4) Uani 1 1 d .
H29A H 0.3477 0.5011 0.5343 0.045 Uiso 1 1 calc GR
H29B H 0.3082 0.3596 0.5803 0.045 Uiso 1 1 calc GR
H29C H 0.1874 0.4910 0.5747 0.045 Uiso 1 1 calc GR
C20 C -0.3775(2) 0.42590(18) 0.16623(18) 0.0295(4) Uani 1 1 d .
H20A H -0.2950 0.3717 0.1375 0.044 Uiso 1 1 calc GR
H20B H -0.4636 0.4390 0.1166 0.044 Uiso 1 1 calc GR
H20C H -0.3942 0.3811 0.2497 0.044 Uiso 1 1 calc GR
C7 C 0.25363(18) 0.36086(16) 0.23790(15) 0.0212(3) Uani 1 1 d .
C25 C 0.24565(19) 0.89606(17) 0.57434(16) 0.0242(4) Uani 1 1 d .
C4 C 0.13550(17) 0.57816(16) 0.33056(14) 0.0194(3) Uani 1 1 d .
C6 C 0.28690(18) 0.35721(17) 0.35696(16) 0.0227(3) Uani 1 1 d .
H6 H 0.3500 0.2804 0.4058 0.027 Uiso 1 1 calc R
C5 C 0.23003(18) 0.46327(17) 0.40620(15) 0.0219(3) Uani 1 1 d .
C8 C 0.16081(18) 0.47644(16) 0.16372(15) 0.0201(3) Uani 1 1 d .
H8 H 0.1386 0.4821 0.0834 0.024 Uiso 1 1 calc R
C24 C 0.11088(19) 0.86557(18) 0.60612(16) 0.0258(4) Uani 1 1 d .
H24 H 0.0614 0.8886 0.6717 0.031 Uiso 1 1 calc R
C26 C 0.32421(19) 0.85670(19) 0.48064(17) 0.0270(4) Uani 1 1 d .
H26 H 0.4164 0.8751 0.4618 0.032 Uiso 1 1 calc R

loop_
_atom_site_aniso_label
_atom_site_aniso_U_11
_atom_site_aniso_U_22
_atom_site_aniso_U_33
_atom_site_aniso_U_23
_atom_site_aniso_U_13
_atom_site_aniso_U_12
Cl28 0.0314(2) 0.0415(3) 0.0411(3) -0.0276(2) -0.00780(19) -0.00615(19)
F12 0.0324(5) 0.0221(5) 0.0160(5) -0.0075(4) -0.0004(4) -0.0069(4)
F11 0.0260(5) 0.0317(5) 0.0255(5) -0.0076(4) 0.0026(4) -0.0121(4)
F13 0.0328(5) 0.0161(4) 0.0236(5) -0.0011(4) -0.0015(4) -0.0036(4)
C18 0.0253(8) 0.0241(8) 0.0164(8) -0.0060(6) 0.0002(6) -0.0081(7)
C19 0.0226(8) 0.0188(7) 0.0153(7) -0.0060(6) -0.0006(6) -0.0025(6)
C9 0.0193(7) 0.0189(7) 0.0183(8) -0.0040(6) -0.0015(6) -0.0065(6)
C16 0.0234(8) 0.0254(8) 0.0149(8) -0.0055(6) -0.0003(6) -0.0018(7)
C30 0.0279(9) 0.0212(8) 0.0312(10) -0.0084(7) -0.0043(7) -0.0011(7)
C17 0.0207(8) 0.0295(9) 0.0166(8) -0.0065(7) 0.0002(6) -0.0059(7)
C15 0.0256(8) 0.0186(7) 0.0159(7) -0.0059(6) -0.0016(6) -0.0044(6)
C23 0.0217(8) 0.0280(8) 0.0227(8) -0.0101(7) 0.0013(6) -0.0066(7)
C1 0.0223(8) 0.0162(7) 0.0173(8) -0.0062(6) -0.0013(6) -0.0045(6)
C3 0.0220(8) 0.0261(8) 0.0198(8) -0.0096(7) 0.0015(6) -0.0099(7)
C2 0.0243(8) 0.0206(8) 0.0221(8) -0.0100(7) -0.0029(6) -0.0059(6)
C22 0.0244(8) 0.0227(8) 0.0187(8) -0.0073(6) -0.0009(6) -0.0067(6)
C27 0.0276(9) 0.0368(10) 0.0227(9) -0.0149(8) 0.0054(7) -0.0126(8)
C14 0.0223(8) 0.0207(7) 0.0115(7) -0.0051(6) -0.0015(6) -0.0050(6)
C21 0.0274(9) 0.0261(9) 0.0298(10) -0.0071(7) 0.0033(7) -0.0002(7)
C10 0.0238(8) 0.0174(7) 0.0218(8) -0.0057(6) -0.0021(6) -0.0058(6)
C29 0.0380(10) 0.0330(9) 0.0188(9) -0.0035(7) -0.0042(7) -0.0130(8)
C20 0.0255(9) 0.0261(9) 0.0387(11) -0.0105(8) 0.0014(7) -0.0083(7)
C7 0.0198(8) 0.0204(8) 0.0239(8) -0.0057(7) 0.0001(6) -0.0061(6)
C25 0.0271(9) 0.0246(8) 0.0236(9) -0.0122(7) -0.0074(7) -0.0034(7)
C4 0.0218(8) 0.0220(8) 0.0174(8) -0.0064(6) 0.0014(6) -0.0100(6)
C6 0.0215(8) 0.0209(8) 0.0226(8) -0.0006(6) -0.0030(6) -0.0053(6)
C5 0.0237(8) 0.0267(8) 0.0164(8) -0.0034(6) -0.0004(6) -0.0114(7)
C8 0.0223(8) 0.0207(8) 0.0179(8) -0.0062(6) -0.0008(6) -0.0052(6)
C24 0.0267(9) 0.0302(9) 0.0223(9) -0.0139(7) 0.0002(7) -0.0020(7)
C26 0.0248(8) 0.0344(9) 0.0261(9) -0.0121(8) 0.0012(7) -0.0109(7)

loop_
_atom_type_symbol
_atom_type_description
_atom_type_scat_dispersion_real
_atom_type_scat_dispersion_imag
_atom_type_scat_source
C C 0.0181 0.0091 'International Tables Vol C Tables 4.2.6.8 and 6.1.1.4'
H H 0.0000 0.0000 'International Tables Vol C Tables 4.2.6.8 and 6.1.1.4'
F F 0.0727 0.0534 'International Tables Vol C Tables 4.2.6.8 and 6.1.1.4'
Cl Cl 0.3639 0.7018 'International Tables Vol C Tables 4.2.6.8 and 6.1.1.4'

loop_
_geom_angle_atom_site_label_1
_geom_angle_atom_site_label_2
_geom_angle_atom_site_label_3
_geom_angle
C19 C18 C20 120.36(15)
C17 C18 C19 118.80(15)
C17 C18 C20 120.84(15)
C18 C19 H19 119.4
C14 C19 C18 121.27(15)
C14 C19 H19 119.4
C4 C9 C1 110.12(14)
C8 C9 C1 128.41(14)
C8 C9 C4 121.42(15)
C17 C16 C15 118.70(15)
C17 C16 C21 121.53(15)
C15 C16 C21 119.77(15)
H30A C30 H30B 109.5
H30A C30 H30C 109.5
H30B C30 H30C 109.5
C7 C30 H30A 109.5
C7 C30 H30B 109.5
C7 C30 H30C 109.5
C18 C17 H17 119.3
C16 C17 C18 121.34(15)
C16 C17 H17 119.3
C16 C15 H15 119.3
C14 C15 C16 121.36(15)
C14 C15 H15 119.3
C22 C23 H23 119.4
C22 C23 C24 121.17(16)
C24 C23 H23 119.4
C9 C1 C2 100.85(12)
C9 C1 C14 112.87(13)
C14 C1 C2 112.26(13)
C10 C1 C9 111.89(13)
C10 C1 C2 110.12(13)
C10 C1 C14 108.71(13)
C2 C3 H3 108.2
C22 C3 H3 108.2
C22 C3 C2 111.45(13)
C22 C3 C4 118.85(14)
C4 C3 H3 108.2
C4 C3 C2 101.34(13)
C1 C2 H2A 110.8
C1 C2 H2B 110.8
C3 C2 C1 104.66(12)
C3 C2 H2A 110.8
C3 C2 H2B 110.8
H2A C2 H2B 108.9
C23 C22 C3 120.79(15)
C23 C22 C27 118.33(15)
C27 C22 C3 120.77(15)
C22 C27 H27 119.3
C26 C27 C22 121.34(16)
C26 C27 H27 119.3
C19 C14 C15 118.50(15)
C19 C14 C1 121.67(14)
C15 C14 C1 119.82(14)
C16 C21 H21A 109.5
C16 C21 H21B 109.5
C16 C21 H21C 109.5
H21A C21 H21B 109.5
H21A C21 H21C 109.5
H21B C21 H21C 109.5
F12 C10 C1 112.74(13)
F11 C10 F12 106.25(13)
F11 C10 F13 106.31(13)
F11 C10 C1 112.81(13)
F13 C10 F12 105.90(13)
F13 C10 C1 112.29(13)
H29A C29 H29B 109.5
H29A C29 H29C 109.5
H29B C29 H29C 109.5
C5 C29 H29A 109.5
C5 C29 H29B 109.5
C5 C29 H29C 109.5
C18 C20 H20A 109.5
C18 C20 H20B 109.5
C18 C20 H20C 109.5
H20A C20 H20B 109.5
H20A C20 H20C 109.5
H20B C20 H20C 109.5
C6 C7 C30 120.59(15)
C8 C7 C30 120.70(15)
C8 C7 C6 118.71(15)
C24 C25 Cl28 119.71(13)
C24 C25 C26 121.31(15)
C26 C25 Cl28 118.98(14)
C9 C4 C3 110.31(14)
C9 C4 C5 120.12(15)
C5 C4 C3 129.48(14)
C7 C6 H6 118.5
C5 C6 C7 123.09(15)
C5 C6 H6 118.5
C4 C5 C29 122.46(15)
C6 C5 C29 120.18(15)
C6 C5 C4 117.35(15)
C9 C8 C7 119.29(15)
C9 C8 H8 120.4
C7 C8 H8 120.4
C23 C24 H24 120.5
C25 C24 C23 118.92(15)
C25 C24 H24 120.5
C27 C26 C25 118.80(16)
C27 C26 H26 120.6
C25 C26 H26 120.6

loop_
_geom_bond_atom_site_label_1
_geom_bond_atom_site_label_2
_geom_bond_distance
Cl28 C25 1.7461(17)
F12 C10 1.3492(19)
F11 C10 1.3448(19)
F13 C10 1.3460(18)
C18 C19 1.399(2)
C18 C17 1.391(2)
C18 C20 1.505(2)
C19 H19 0.9300
C19 C14 1.392(2)
C9 C1 1.531(2)
C9 C4 1.396(2)
C9 C8 1.391(2)
C16 C17 1.390(2)
C16 C15 1.397(2)
C16 C21 1.514(2)
C30 H30A 0.9600
C30 H30B 0.9600
C30 H30C 0.9600
C30 C7 1.509(2)
C17 H17 0.9300
C15 H15 0.9300
C15 C14 1.397(2)
C23 H23 0.9300
C23 C22 1.390(2)
C23 C24 1.391(2)
C1 C2 1.551(2)
C1 C14 1.545(2)
C1 C10 1.525(2)
C3 H3 0.9800
C3 C2 1.544(2)
C3 C22 1.515(2)
C3 C4 1.518(2)
C2 H2A 0.9700
C2 H2B 0.9700
C22 C27 1.394(2)
C27 H27 0.9300
C27 C26 1.385(2)
C21 H21A 0.9600
C21 H21B 0.9600
C21 H21C 0.9600
C29 H29A 0.9600
C29 H29B 0.9600
C29 H29C 0.9600
C29 C5 1.511(2)
C20 H20A 0.9600
C20 H20B 0.9600
C20 H20C 0.9600
C7 C6 1.394(2)
C7 C8 1.393(2)
C25 C24 1.380(3)
C25 C26 1.386(2)
C4 C5 1.403(2)
C6 H6 0.9300
C6 C5 1.394(2)
C8 H8 0.9300
C24 H24 0.9300
C26 H26 0.9300

loop_
_geom_torsion_atom_site_label_1
_geom_torsion_atom_site_label_2
_geom_torsion_atom_site_label_3
_geom_torsion_atom_site_label_4
_geom_torsion
Cl28 C25 C24 C23 176.90(13)
Cl28 C25 C26 C27 -177.87(14)
C18 C19 C14 C15 -0.1(2)
C18 C19 C14 C1 -179.20(14)
C19 C18 C17 C16 0.7(2)
C9 C1 C2 C3 -33.66(15)
C9 C1 C14 C19 -24.7(2)
C9 C1 C14 C15 156.27(14)
C9 C1 C10 F12 67.10(17)
C9 C1 C10 F11 -53.27(17)
C9 C1 C10 F13 -173.38(13)
C9 C4 C5 C29 179.17(15)
C9 C4 C5 C6 0.0(2)
C16 C15 C14 C19 1.7(2)
C16 C15 C14 C1 -179.27(14)
C30 C7 C6 C5 -178.63(16)
C30 C7 C8 C9 178.15(15)
C17 C18 C19 C14 -1.0(2)
C17 C16 C15 C14 -2.0(2)
C15 C16 C17 C18 0.8(2)
C23 C22 C27 C26 -3.3(3)
C1 C9 C4 C3 0.50(18)
C1 C9 C4 C5 177.22(14)
C1 C9 C8 C7 -176.07(15)
C3 C22 C27 C26 172.77(16)
C3 C4 C5 C29 -4.8(3)
C3 C4 C5 C6 176.01(16)
C2 C1 C14 C19 -137.86(15)
C2 C1 C14 C15 43.10(19)
C2 C1 C10 F12 178.39(12)
C2 C1 C10 F11 58.02(17)
C2 C1 C10 F13 -62.08(17)
C2 C3 C22 C23 110.40(18)
C2 C3 C22 C27 -65.6(2)
C2 C3 C4 C9 -21.74(17)
C2 C3 C4 C5 161.93(16)
C22 C23 C24 C25 0.9(3)
C22 C3 C2 C1 161.52(13)
C22 C3 C4 C9 -144.17(15)
C22 C3 C4 C5 39.5(2)
C22 C27 C26 C25 1.1(3)
C14 C1 C2 C3 86.75(15)
C14 C1 C10 F12 -58.24(17)
C14 C1 C10 F11 -178.61(12)
C14 C1 C10 F13 61.29(16)
C21 C16 C17 C18 -178.34(15)
C21 C16 C15 C14 177.16(15)
C10 C1 C2 C3 -151.98(13)
C10 C1 C14 C19 100.07(16)
C10 C1 C14 C15 -78.97(17)
C20 C18 C19 C14 179.79(15)
C20 C18 C17 C16 179.87(16)
C7 C6 C5 C29 -179.39(16)
C7 C6 C5 C4 -0.2(2)
C4 C9 C1 C2 20.83(17)
C4 C9 C1 C14 -99.13(15)
C4 C9 C1 C10 137.86(14)
C4 C9 C8 C7 1.2(2)
C4 C3 C2 C1 34.10(15)
C4 C3 C22 C23 -132.37(17)
C4 C3 C22 C27 51.6(2)
C6 C7 C8 C9 -1.4(2)
C8 C9 C1 C2 -161.64(16)
C8 C9 C1 C14 78.4(2)
C8 C9 C1 C10 -44.6(2)
C8 C9 C4 C3 -177.23(14)
C8 C9 C4 C5 -0.5(2)
C8 C7 C6 C5 0.9(3)
C24 C23 C22 C3 -173.78(15)
C24 C23 C22 C27 2.3(3)
C24 C25 C26 C27 2.2(3)
C26 C25 C24 C23 -3.2(3)
